data_7235808
loop_
_publ_author_name
'Liu, Junlei'
'Cai, Zhiwei'
'Lv, Yaokang'
'Zhang, Yujian'
'Su, Chang'
'Ouyang, Mi'
'Zhang, Cheng'
'Wright, Dominic S.'

_publ_section_title
;
 From a polyoxotitanium cage to TiO2/C composites, a novel strategy for
 nanoporous materials
;
_journal_issue 5
_journal_name_full 'Journal of Materials Chemistry A'
_journal_page_first 1837
_journal_paper_doi 10.1039/C4TA05441E
_journal_volume 3
_journal_year 2015
_chemical_formula_moiety 'C8 H12 Cl4 O9 Ti2 '
_chemical_formula_sum 'C8 H12 Cl4 O9 Ti2'
_chemical_formula_weight 489.78
_space_group_IT_number 62
_space_group_name_Hall '-P 2ac 2n'
_space_group_name_H-M_alt 'P n m a'
_symmetry_cell_setting orthorhombic
_symmetry_space_group_name_Hall '-P 2ac 2n'
_symmetry_space_group_name_H-M 'P n m a'
_atom_sites_solution_hydrogens geom
_atom_sites_solution_primary direct
_atom_sites_solution_secondary difmap
_audit_creation_method SHELXL-97
_audit_update_record
;
2014-10-08 deposited with the CCDC.
2014-11-25 downloaded from the CCDC.
;
_cell_angle_alpha 90.00
_cell_angle_beta 90.00
_cell_angle_gamma 90.00
_cell_formula_units_Z 4
_cell_length_a 12.6154(9)
_cell_length_b 18.5017(14)
_cell_length_c 7.6960(5)
_cell_measurement_reflns_used 9272
_cell_measurement_temperature 293(2)
_cell_measurement_theta_max 24.97
_cell_measurement_theta_min 2.28
_cell_volume 1796.3(2)
_computing_structure_refinement 'SHELXL-97 (Sheldrick, 2008)'
_computing_structure_solution 'SHELXS-97 (Sheldrick, 2008)'
_diffrn_ambient_temperature 293(2)
_diffrn_measured_fraction_theta_full 0.997
_diffrn_measured_fraction_theta_max 0.997
_diffrn_radiation_monochromator graphite
_diffrn_radiation_source 'fine-focus sealed tube'
_diffrn_radiation_type MoK\a
_diffrn_radiation_wavelength 0.71073
_diffrn_reflns_av_R_equivalents 0.0423
_diffrn_reflns_av_sigmaI/netI 0.0199
_diffrn_reflns_limit_h_max 15
_diffrn_reflns_limit_h_min -15
_diffrn_reflns_limit_k_max 23
_diffrn_reflns_limit_k_min -23
_diffrn_reflns_limit_l_max 9
_diffrn_reflns_limit_l_min -9
_diffrn_reflns_number 17798
_diffrn_reflns_theta_full 26.47
_diffrn_reflns_theta_max 26.47
_diffrn_reflns_theta_min 2.87
_exptl_absorpt_coefficient_mu 1.520
_exptl_absorpt_correction_T_max 0.860
_exptl_absorpt_correction_T_min 0.780
_exptl_absorpt_correction_type multi-scan
_exptl_absorpt_process_details sadabs
_exptl_crystal_colour colorless
_exptl_crystal_density_diffrn 1.811
_exptl_crystal_density_method 'not measured'
_exptl_crystal_description block
_exptl_crystal_F_000 976
_exptl_crystal_size_max 0.24
_exptl_crystal_size_mid 0.19
_exptl_crystal_size_min 0.16
_refine_diff_density_max 0.920
_refine_diff_density_min -0.755
_refine_diff_density_rms 0.100
_refine_ls_extinction_coef 0.0144(10)
_refine_ls_extinction_expression Fc^*^=kFc[1+0.001xFc^2^\l^3^/sin(2\q)]^-1/4^
_refine_ls_extinction_method SHELXL
_refine_ls_goodness_of_fit_ref 1.023
_refine_ls_hydrogen_treatment mixed
_refine_ls_matrix_type full
_refine_ls_number_parameters 122
_refine_ls_number_reflns 1907
_refine_ls_number_restraints 9
_refine_ls_restrained_S_all 1.047
_refine_ls_R_factor_all 0.0491
_refine_ls_R_factor_gt 0.0435
_refine_ls_shift/su_max 0.000
_refine_ls_shift/su_mean 0.000
_refine_ls_structure_factor_coef Fsqd
_refine_ls_weighting_details 'calc w=1/[\s^2^(Fo^2^)+(0.0393P)^2^+8.5000P] where P=(Fo^2^+2Fc^2^)/3'
_refine_ls_weighting_scheme calc
_refine_ls_wR_factor_gt 0.1079
_refine_ls_wR_factor_ref 0.1115
_reflns_number_gt 1678
_reflns_number_total 1907
_reflns_threshold_expression >2sigma(I)
_cod_data_source_file c4ta05441e2.cif
_cod_data_source_block a
_cod_depositor_comments
;
The following automatic conversions were performed:

data item '_symmetry_cell_setting' value 'Orthorhombic' was changed
to 'orthorhombic' in accordance with the
/home/saulius/struct/COD-crude-data/automatic-downloads/DataCite-retrospective/RSC/depositions/lib/dictionaries/cif_core.dic
dictionary named 'cif_core.dic' version 2.4.2 last updated on
2011-04-26.

Automatic conversion script
Id: cif_fix_values 6909 2019-04-08 15:41:33Z antanas 
;
_cod_original_sg_symbol_H-M ' P n m a'
_cod_database_code 7235808

loop_
_symmetry_equiv_pos_as_xyz
'x, y, z'
'-x+1/2, -y, z+1/2'
'x+1/2, -y+1/2, -z+1/2'
'-x, y+1/2, -z'
'-x, -y, -z'
'x-1/2, y, -z-1/2'
'-x-1/2, y-1/2, z-1/2'
'x, -y-1/2, z'

loop_
_atom_site_label
_atom_site_type_symbol
_atom_site_fract_x
_atom_site_fract_y
_atom_site_fract_z
_atom_site_U_iso_or_equiv
_atom_site_adp_type
_atom_site_occupancy
_atom_site_symmetry_multiplicity
_atom_site_calc_flag
_atom_site_refinement_flags
Ti1 Ti 0.44674(5) 0.16028(3) 0.93126(8) 0.0205(2) Uani 1 1 d .
Cl1 Cl 0.47605(8) 0.11430(5) 1.19664(12) 0.0342(3) Uani 1 1 d .
Cl2 Cl 0.59708(8) 0.11901(6) 0.80175(16) 0.0429(3) Uani 1 1 d .
O1 O 0.29994(18) 0.19007(13) 1.0007(4) 0.0260(5) Uani 1 1 d .
O2 O 0.4929(3) 0.2500 0.9696(5) 0.0235(7) Uani 1 2 d S
O3 O 0.3948(2) 0.19050(13) 0.6886(3) 0.0315(6) Uani 1 1 d .
O4 O 0.3680(2) 0.06552(13) 0.8612(3) 0.0262(6) Uani 1 1 d .
O5 O 0.2806(3) -0.0355(2) 0.7361(7) 0.0789(13) Uani 1 1 d .
C1 C 0.2553(4) 0.2500 1.0209(6) 0.0203(9) Uani 1 2 d S
C2 C 0.1413(4) 0.2500 1.0715(8) 0.0323(12) Uani 1 2 d S
H2A H 0.1168 0.2011 1.0826 0.039 Uiso 0.50 1 calc PR
H2B H 0.1005 0.2744 0.9839 0.039 Uiso 0.50 1 calc PR
H2C H 0.1330 0.2745 1.1806 0.039 Uiso 0.50 1 calc PR
C3 C 0.3725(4) 0.2500 0.6210(6) 0.0239(10) Uani 1 2 d S
C4 C 0.3150(6) 0.2500 0.4522(7) 0.0395(14) Uani 1 2 d S
H4A H 0.3031 0.2989 0.4155 0.047 Uiso 0.50 1 calc PR
H4B H 0.2482 0.2258 0.4656 0.047 Uiso 0.50 1 calc PR
H4C H 0.3568 0.2253 0.3664 0.047 Uiso 0.50 1 calc PR
C5 C 0.3514(3) 0.0279(2) 0.7341(5) 0.0316(8) Uani 1 1 d D
C6 C 0.3938(5) 0.0406(3) 0.5875(5) 0.0598(18) Uani 1 1 d D
H6A H 0.404(4) 0.0044(17) 0.541(5) 0.072 Uiso 1 1 d D
H6B H 0.361(4) 0.068(3) 0.544(5) 0.072 Uiso 1 1 d D
H6C H 0.448(3) 0.057(3) 0.599(5) 0.072 Uiso 1 1 d D

loop_
_atom_site_aniso_label
_atom_site_aniso_U_11
_atom_site_aniso_U_22
_atom_site_aniso_U_33
_atom_site_aniso_U_23
_atom_site_aniso_U_13
_atom_site_aniso_U_12
Ti1 0.0190(3) 0.0169(3) 0.0257(4) 0.0000(2) -0.0007(2) 0.0010(2)
Cl1 0.0365(5) 0.0331(5) 0.0328(5) 0.0076(4) -0.0093(4) -0.0015(4)
Cl2 0.0297(5) 0.0371(5) 0.0619(7) -0.0026(5) 0.0159(5) 0.0084(4)
O1 0.0181(11) 0.0212(12) 0.0386(14) -0.0022(11) 0.0018(11) -0.0003(9)
O2 0.0149(15) 0.0214(16) 0.0343(19) 0.000 -0.0047(14) 0.000
O3 0.0461(16) 0.0223(12) 0.0261(13) 0.0003(10) -0.0068(12) -0.0013(12)
O4 0.0301(13) 0.0195(12) 0.0290(13) -0.0016(10) -0.0007(11) -0.0027(10)
O5 0.074(3) 0.055(2) 0.108(3) -0.011(2) -0.013(3) -0.012(2)
C1 0.019(2) 0.023(2) 0.018(2) 0.000 -0.0017(18) 0.000
C2 0.020(2) 0.035(3) 0.042(3) 0.000 0.006(2) 0.000
C3 0.026(2) 0.025(2) 0.020(2) 0.000 0.003(2) 0.000
C4 0.059(4) 0.031(3) 0.028(3) 0.000 -0.013(3) 0.000
C5 0.0299(19) 0.0250(17) 0.040(2) -0.0037(17) -0.0063(17) -0.0004(15)
C6 0.104(5) 0.059(3) 0.0162(18) -0.0208(19) 0.021(2) -0.059(3)

loop_
_atom_type_symbol
_atom_type_description
_atom_type_scat_dispersion_real
_atom_type_scat_dispersion_imag
_atom_type_scat_source
C C 0.0033 0.0016 'International Tables Vol C Tables 4.2.6.8 and 6.1.1.4'
H H 0.0000 0.0000 'International Tables Vol C Tables 4.2.6.8 and 6.1.1.4'
Cl Cl 0.1484 0.1585 'International Tables Vol C Tables 4.2.6.8 and 6.1.1.4'
O O 0.0106 0.0060 'International Tables Vol C Tables 4.2.6.8 and 6.1.1.4'
Ti Ti 0.2776 0.4457 'International Tables Vol C Tables 4.2.6.8 and 6.1.1.4'

loop_
_geom_angle_atom_site_label_1
_geom_angle_atom_site_label_2
_geom_angle_atom_site_label_3
_geom_angle
_geom_angle_site_symmetry_1
_geom_angle_site_symmetry_3
O2 Ti1 O1 90.11(13) . .
O2 Ti1 O3 90.07(13) . .
O1 Ti1 O3 82.71(11) . .
O2 Ti1 O4 168.65(12) . .
O1 Ti1 O4 81.97(10) . .
O3 Ti1 O4 80.90(10) . .
O2 Ti1 Cl1 98.55(12) . .
O1 Ti1 Cl1 90.78(8) . .
O3 Ti1 Cl1 169.23(9) . .
O4 Ti1 Cl1 89.72(8) . .
O2 Ti1 Cl2 96.45(11) . .
O1 Ti1 Cl2 168.35(9) . .
O3 Ti1 Cl2 87.66(9) . .
O4 Ti1 Cl2 90.08(8) . .
Cl1 Ti1 Cl2 97.71(5) . .
O2 Ti1 Ti1 21.48(10) . 8_565
O1 Ti1 Ti1 74.04(7) . 8_565
O3 Ti1 Ti1 74.23(7) . 8_565
O4 Ti1 Ti1 147.19(7) . 8_565
Cl1 Ti1 Ti1 112.29(3) . 8_565
Cl2 Ti1 Ti1 109.62(3) . 8_565
C1 O1 Ti1 133.7(2) . .
Ti1 O2 Ti1 137.0(2) . 8_565
C3 O3 Ti1 133.6(3) . .
C5 O4 Ti1 140.3(3) . .
O1 C1 O1 124.4(4) 8_565 .
O1 C1 C2 117.8(2) 8_565 .
O1 C1 C2 117.8(2) . .
C1 C2 H2A 109.5 . .
C1 C2 H2B 109.5 . .
H2A C2 H2B 109.5 . .
C1 C2 H2C 109.5 . .
H2A C2 H2C 109.5 . .
H2B C2 H2C 109.5 . .
O3 C3 O3 123.5(5) . 8_565
O3 C3 C4 118.2(2) . .
O3 C3 C4 118.2(2) 8_565 .
C3 C4 H4A 109.5 . .
C3 C4 H4B 109.5 . .
H4A C4 H4B 109.5 . .
C3 C4 H4C 109.5 . .
H4A C4 H4C 109.5 . .
H4B C4 H4C 109.5 . .
O4 C5 C6 122.3(4) . .
O4 C5 O5 123.4(4) . .
C6 C5 O5 114.3(4) . .
C5 C6 H6A 109(3) . .
C5 C6 H6B 107(3) . .
H6A C6 H6B 119(5) . .
C5 C6 H6C 110(3) . .
H6A C6 H6C 105(4) . .
H6B C6 H6C 106(5) . .

loop_
_geom_bond_atom_site_label_1
_geom_bond_atom_site_label_2
_geom_bond_distance
_geom_bond_site_symmetry_2
Ti1 O2 1.7838(13) .
Ti1 O1 2.005(2) .
Ti1 O3 2.057(3) .
Ti1 O4 2.086(2) .
Ti1 Cl1 2.2432(11) .
Ti1 Cl2 2.2746(11) .
Ti1 Ti1 3.3199(12) 8_565
O1 C1 1.253(3) .
O2 Ti1 1.7838(13) 8_565
O3 C3 1.250(3) .
O4 C5 1.218(5) .
O5 C5 1.475(5) .
C1 O1 1.253(3) 8_565
C1 C2 1.490(7) .
C2 H2A 0.9600 .
C2 H2B 0.9600 .
C2 H2C 0.9600 .
C3 O3 1.250(3) 8_565
C3 C4 1.488(7) .
C4 H4A 0.9600 .
C4 H4B 0.9600 .
C4 H4C 0.9600 .
C5 C6 1.271(6) .
C6 H6A 0.77(2) .
C6 H6B 0.73(3) .
C6 H6C 0.76(3) .

loop_
_geom_torsion_atom_site_label_1
_geom_torsion_atom_site_label_2
_geom_torsion_atom_site_label_3
_geom_torsion_atom_site_label_4
_geom_torsion
_geom_torsion_site_symmetry_1
_geom_torsion_site_symmetry_4
O2 Ti1 O1 C1 14.9(4) . .
O3 Ti1 O1 C1 -75.2(4) . .
O4 Ti1 O1 C1 -156.9(4) . .
Cl1 Ti1 O1 C1 113.5(4) . .
Cl2 Ti1 O1 C1 -109.6(5) . .
Ti1 Ti1 O1 C1 0.5(4) 8_565 .
O1 Ti1 O2 Ti1 -40.9(3) . 8_565
O3 Ti1 O2 Ti1 41.8(3) . 8_565
O4 Ti1 O2 Ti1 4.7(10) . 8_565
Cl1 Ti1 O2 Ti1 -131.7(3) . 8_565
Cl2 Ti1 O2 Ti1 129.4(3) . 8_565
O2 Ti1 O3 C3 -20.6(4) . .
O1 Ti1 O3 C3 69.5(4) . .
O4 Ti1 O3 C3 152.5(4) . .
Cl1 Ti1 O3 C3 122.7(5) . .
Cl2 Ti1 O3 C3 -117.1(4) . .
Ti1 Ti1 O3 C3 -5.9(4) 8_565 .
O2 Ti1 O4 C5 74.2(8) . .
O1 Ti1 O4 C5 120.3(4) . .
O3 Ti1 O4 C5 36.5(4) . .
Cl1 Ti1 O4 C5 -148.8(4) . .
Cl2 Ti1 O4 C5 -51.1(4) . .
Ti1 Ti1 O4 C5 77.3(4) 8_565 .
Ti1 O1 C1 O1 -0.9(8) . 8_565
Ti1 O1 C1 C2 178.8(3) . .
Ti1 O3 C3 O3 12.1(8) . 8_565
Ti1 O3 C3 C4 -167.1(4) . .
Ti1 O4 C5 C6 5.0(7) . .
Ti1 O4 C5 O5 -174.7(3) . .
